data_4302322
loop_
_publ_author_name
'Brandi-Blanco, Pilar'
'Sanz Miguel, Pablo J.'
'M\"uller, Barbara'
'Gil Bardaj\'i, Elisa'
'Willermann, Michael'
'Lippert, Bernhard'

_publ_section_title
;
 Expanding the pH Range of Metal--Nucleobase Complexes for Acid--Base
 Chemistry: Properties of Bis(guanine) Complexes of (bpy)Pt^II^ with
 Either Two Major or Major and Minor Tautomers Bonded Simultaneously
;
_journal_coden_ASTM INOCAJ
_journal_issue 12
_journal_name_full 'Inorganic chemistry'
_journal_page_first 5208
_journal_page_last 5215
_journal_paper_doi 10.1021/ic900176c
_journal_volume 48
_journal_year 2009
_chemical_formula_moiety 'C24 H26 N12 O2 Pt, C7 H9 N5 O, 2(N O3), 5(H2 O)'
_chemical_formula_sum 'C31 H45 N19 O14 Pt'
_chemical_formula_weight 1102.95
_space_group_IT_number 14
_symmetry_cell_setting monoclinic
_symmetry_space_group_name_Hall '-P 2ybc'
_symmetry_space_group_name_H-M 'P 1 21/c 1'
_atom_sites_solution_hydrogens geom
_atom_sites_solution_primary direct
_atom_sites_solution_secondary difmap
_audit_creation_date 2009-01-14T15:51:14-00:00
_audit_creation_method 'WinGX routine CIF_UPDATE'
_cell_angle_alpha 90
_cell_angle_beta 92.37(3)
_cell_angle_gamma 90
_cell_formula_units_Z 4
_cell_length_a 13.962(3)
_cell_length_b 22.934(5)
_cell_length_c 14.125(3)
_cell_measurement_temperature 293(2)
_cell_measurement_theta_max 27.5
_cell_measurement_theta_min 3
_cell_volume 4519.0(17)
_computing_structure_refinement 'SHELXL-97 (Sheldrick, 1997)'
_computing_structure_solution 'SHELXS-97 (Sheldrick, 1990)'
_diffrn_ambient_temperature 293(2)
_diffrn_measured_fraction_theta_full 0.836
_diffrn_measured_fraction_theta_max 0.836
_diffrn_radiation_monochromator graphite
_diffrn_radiation_type MoK\a
_diffrn_radiation_wavelength 0.71073
_diffrn_reflns_av_R_equivalents 0.0751
_diffrn_reflns_av_unetI/netI 0.3151
_diffrn_reflns_limit_h_max 0
_diffrn_reflns_limit_h_min -17
_diffrn_reflns_limit_k_max 30
_diffrn_reflns_limit_k_min -30
_diffrn_reflns_limit_l_max 17
_diffrn_reflns_limit_l_min -16
_diffrn_reflns_number 16133
_diffrn_reflns_theta_full 27.94
_diffrn_reflns_theta_max 27.94
_diffrn_reflns_theta_min 2.28
_exptl_absorpt_coefficient_mu 3.188
_exptl_absorpt_correction_T_max 0.967
_exptl_absorpt_correction_T_min 0.910
_exptl_absorpt_correction_type multi-scan
_exptl_absorpt_process_details sadabs
_exptl_crystal_colour yellow
_exptl_crystal_density_diffrn 1.621
_exptl_crystal_density_method 'not measured'
_exptl_crystal_description hexagons
_exptl_crystal_F_000 2216
_exptl_crystal_size_max 0.02
_exptl_crystal_size_mid 0.02
_exptl_crystal_size_min 0.01
_refine_diff_density_max 0.776
_refine_diff_density_min -0.731
_refine_diff_density_rms 0.113
_refine_ls_extinction_method none
_refine_ls_goodness_of_fit_ref 0.844
_refine_ls_hydrogen_treatment constr
_refine_ls_matrix_type full
_refine_ls_number_parameters 556
_refine_ls_number_reflns 9077
_refine_ls_number_restraints 556
_refine_ls_restrained_S_all 0.85
_refine_ls_R_factor_all 0.2168
_refine_ls_R_factor_gt 0.0588
_refine_ls_shift/su_max 0
_refine_ls_shift/su_mean 0
_refine_ls_structure_factor_coef Fsqd
_refine_ls_weighting_details 'calc w=1/[\s^2^(Fo^2^)+(0.0644P)^2^+0.0000P] where P=(Fo^2^+2Fc^2^)/3'
_refine_ls_weighting_scheme calc
_refine_ls_wR_factor_gt 0.1334
_refine_ls_wR_factor_ref 0.1526
_reflns_number_gt 2805
_reflns_number_total 9077
_reflns_threshold_expression >2sigma(I)
_cod_duplicate_entry 4338551
_cod_data_source_file ic900176c_si_001_3.cif
_cod_data_source_block 2'
_cod_original_cell_volume 4519.0(16)
_cod_original_sg_symbol_H-M 'P 21/c'
_cod_database_code 4302322

loop_
_symmetry_equiv_pos_as_xyz
'x, y, z'
'-x, y+1/2, -z+1/2'
'-x, -y, -z'
'x, -y-1/2, z-1/2'

loop_
_atom_site_label
_atom_site_type_symbol
_atom_site_fract_x
_atom_site_fract_y
_atom_site_fract_z
_atom_site_U_iso_or_equiv
_atom_site_adp_type
_atom_site_occupancy
_atom_site_symmetry_multiplicity
_atom_site_calc_flag
_atom_site_refinement_flags
_atom_site_disorder_assembly
_atom_site_disorder_group
Pt1 Pt 0.06530(4) 0.222459(16) -0.25500(3) 0.0772(2) Uani 1 1 d U . .
N1 N 0.1640(8) 0.2884(3) -0.2508(5) 0.076(2) Uani 1 1 d U . .
C2 C 0.2535(11) 0.2711(5) -0.2312(7) 0.091(3) Uani 1 1 d U . .
C3 C 0.3222(11) 0.3143(6) -0.2225(8) 0.113(4) Uani 1 1 d U . .
H3 H 0.3853 0.304 -0.2068 0.136 Uiso 1 1 calc R . .
C4 C 0.3009(13) 0.3698(6) -0.2358(10) 0.125(5) Uani 1 1 d U . .
H4 H 0.349 0.3978 -0.2303 0.15 Uiso 1 1 calc R . .
C5 C 0.2107(12) 0.3860(6) -0.2571(10) 0.119(5) Uani 1 1 d U . .
H5 H 0.1951 0.4249 -0.2678 0.143 Uiso 1 1 calc R . .
C6 C 0.1453(10) 0.3454(4) -0.2622(7) 0.097(3) Uani 1 1 d U . .
H6 H 0.0819 0.3566 -0.2745 0.117 Uiso 1 1 calc R . .
N11 N 0.1842(7) 0.1753(4) -0.2369(5) 0.078(2) Uani 1 1 d U . .
C12 C 0.2682(10) 0.2070(5) -0.2235(7) 0.083(3) Uani 1 1 d U . .
C13 C 0.3577(10) 0.1810(6) -0.2052(9) 0.115(4) Uani 1 1 d U . .
H13 H 0.4127 0.2036 -0.1968 0.138 Uiso 1 1 calc R . .
C14 C 0.3623(12) 0.1230(6) -0.1999(10) 0.128(5) Uani 1 1 d U . .
H14 H 0.4203 0.1042 -0.1863 0.154 Uiso 1 1 calc R . .
C15 C 0.2779(12) 0.0910(6) -0.2153(9) 0.116(4) Uani 1 1 d U . .
H15 H 0.2794 0.0505 -0.2135 0.14 Uiso 1 1 calc R . .
C16 C 0.1941(10) 0.1193(5) -0.2328(8) 0.097(3) Uani 1 1 d U . .
H16 H 0.1393 0.0967 -0.2427 0.116 Uiso 1 1 calc R . .
N1A N -0.0635(6) 0.0776(3) -0.0301(6) 0.082(3) Uani 1 1 d U . .
H1A H -0.05 0.0749 0.0297 0.098 Uiso 1 1 calc R . .
C2A C -0.1313(9) 0.0376(4) -0.0706(9) 0.094(3) Uani 1 1 d U . .
N2A N -0.1623(8) -0.0023(4) -0.0064(6) 0.118(4) Uani 1 1 d U . .
H21A H -0.2021 -0.0291 -0.0244 0.142 Uiso 1 1 calc R . .
H22A H -0.1419 -0.0005 0.0518 0.142 Uiso 1 1 calc R . .
N3A N -0.1591(7) 0.0373(4) -0.1591(7) 0.098(3) Uani 1 1 d U . .
C4A C -0.1158(9) 0.0785(4) -0.2076(8) 0.085(3) Uani 1 1 d U . .
C5A C -0.0515(8) 0.1202(4) -0.1783(7) 0.075(3) Uani 1 1 d U . .
C6A C -0.0179(9) 0.1201(4) -0.0797(7) 0.072(3) Uani 1 1 d U . .
O6A O 0.0396(6) 0.1536(3) -0.0394(5) 0.087(2) Uani 1 1 d U . .
N7A N -0.0268(6) 0.1540(3) -0.2552(6) 0.074(2) Uani 1 1 d U . .
C8A C -0.0756(10) 0.1335(5) -0.3278(8) 0.100(4) Uani 1 1 d U . .
H8A H -0.0736 0.1479 -0.3892 0.12 Uiso 1 1 calc R . .
N9A N -0.1304(8) 0.0879(4) -0.3007(7) 0.108(3) Uani 1 1 d U . .
C91A C -0.1887(12) 0.0505(6) -0.3657(10) 0.136(5) Uani 1 1 d U . .
H91A H -0.1748 0.0596 -0.4308 0.164 Uiso 1 1 calc R . .
H92A H -0.1729 0.0099 -0.3542 0.164 Uiso 1 1 calc R . .
C92A C -0.2864(13) 0.0599(8) -0.3512(13) 0.193(8) Uani 1 1 d U . .
H93A H -0.3243 0.0358 -0.3938 0.29 Uiso 1 1 calc R . .
H94A H -0.3017 0.1002 -0.3628 0.29 Uiso 1 1 calc R . .
H95A H -0.2999 0.0502 -0.287 0.29 Uiso 1 1 calc R . .
N1B N -0.1899(7) 0.3003(3) -0.4892(6) 0.084(3) Uani 1 1 d U . .
H1B H -0.2008 0.2917 -0.5479 0.101 Uiso 1 1 calc R . .
C2B C -0.2472(9) 0.3437(5) -0.4499(10) 0.094(3) Uani 1 1 d U . .
N2B N -0.3102(8) 0.3670(5) -0.5147(8) 0.143(4) Uani 1 1 d U . .
H21B H -0.3505 0.393 -0.4979 0.171 Uiso 1 1 calc R . .
H22B H -0.31 0.3557 -0.5728 0.171 Uiso 1 1 calc R . .
N3B N -0.2458(8) 0.3591(4) -0.3652(7) 0.112(4) Uani 1 1 d U . .
C4B C -0.1754(10) 0.3322(5) -0.3177(8) 0.098(3) Uani 1 1 d U . .
C5B C -0.1095(9) 0.2917(4) -0.3429(7) 0.079(3) Uani 1 1 d U . .
C6B C -0.1167(9) 0.2703(4) -0.4400(7) 0.073(3) Uani 1 1 d U . .
O6B O -0.0685(5) 0.2330(3) -0.4780(4) 0.088(2) Uani 1 1 d U . .
N7B N -0.0492(7) 0.2752(4) -0.2664(6) 0.0938(19) Uani 1 1 d U . .
C8B C -0.0810(10) 0.3039(5) -0.1943(8) 0.102(4) Uani 1 1 d U . .
H8B H -0.0562 0.3008 -0.1324 0.123 Uiso 1 1 calc R . .
N9B N -0.1549(7) 0.3385(4) -0.2222(6) 0.0938(19) Uani 1 1 d U . .
C91B C -0.2086(14) 0.3808(7) -0.1571(10) 0.186(7) Uani 1 1 d U . .
H91B H -0.1621 0.4063 -0.1255 0.224 Uiso 1 1 calc R . .
H92B H -0.2515 0.4049 -0.1962 0.224 Uiso 1 1 calc R . .
C92B C -0.2588(14) 0.3547(7) -0.0925(14) 0.226(10) Uani 1 1 d U . .
H93B H -0.2887 0.3835 -0.0542 0.338 Uiso 1 1 calc R . .
H94B H -0.217 0.3309 -0.053 0.338 Uiso 1 1 calc R . .
H95B H -0.3071 0.3306 -0.123 0.338 Uiso 1 1 calc R . .
N1C N 0.2169(8) 0.3139(5) -0.4875(5) 0.121(3) Uani 1 1 d DU . .
H1C H 0.1648 0.333 -0.4995 0.145 Uiso 1 1 calc R . .
C2C C 0.2156(8) 0.2537(5) -0.4914(5) 0.098(3) Uani 1 1 d DU . .
N2C N 0.1385(8) 0.2240(5) -0.5055(8) 0.151(5) Uani 1 1 d U . .
H21C H 0.1403 0.1866 -0.5026 0.182 Uiso 1 1 calc R . .
H22C H 0.085 0.2415 -0.5179 0.182 Uiso 1 1 calc R . .
N3C N 0.2992(8) 0.2251(4) -0.4720(5) 0.120(3) Uani 1 1 d DU . .
C4C C 0.3782(8) 0.2553(6) -0.4509(6) 0.136(4) Uani 1 1 d DU . .
C5C C 0.3838(10) 0.3157(6) -0.4455(6) 0.152(5) Uani 1 1 d DU . .
C6C C 0.2976(10) 0.3430(4) -0.4654(6) 0.141(5) Uani 1 1 d DU . .
O6C O 0.2926(8) 0.3983(4) -0.4671(7) 0.165(4) Uani 1 1 d DU . .
N7C N 0.4773(10) 0.3313(6) -0.4210(8) 0.185(5) Uani 1 1 d DU . .
C8C C 0.5229(11) 0.2779(6) -0.4121(8) 0.188(6) Uani 1 1 d DU . .
H8C H 0.5879 0.2746 -0.3958 0.226 Uiso 1 1 calc R . .
N9C N 0.4651(9) 0.2297(5) -0.4294(7) 0.164(4) Uani 1 1 d DU . .
C91C C 0.4891(13) 0.1682(5) -0.4329(11) 0.180(6) Uani 1 1 d DU . .
H91C H 0.5363 0.1593 -0.3826 0.216 Uiso 1 1 calc R . .
H92C H 0.4322 0.1452 -0.4222 0.216 Uiso 1 1 calc R . .
C92C C 0.5257(18) 0.1527(6) -0.5202(14) 0.282(12) Uani 1 1 d DU . .
H93C H 0.5405 0.1118 -0.5202 0.422 Uiso 1 1 calc R . .
H94C H 0.5829 0.1747 -0.5304 0.422 Uiso 1 1 calc R . .
H95C H 0.4788 0.1609 -0.5701 0.422 Uiso 1 1 calc R . .
N1N N -0.0378(12) 0.0337(5) 0.2176(10) 0.127(4) Uani 1 1 d U . .
O11 O -0.0946(10) -0.0017(4) 0.1932(8) 0.165(5) Uani 1 1 d U . .
O12 O -0.0169(9) 0.0712(4) 0.1614(6) 0.170(5) Uani 1 1 d U . .
O13 O -0.0031(9) 0.0353(4) 0.3015(7) 0.164(4) Uani 1 1 d U . .
N2N N -0.3096(9) 0.2911(7) -0.7364(8) 0.172(6) Uani 1 1 d DU . .
O21 O -0.3908(8) 0.2915(8) -0.6954(10) 0.264(7) Uani 1 1 d DU . .
O22 O -0.2281(8) 0.2930(5) -0.6883(7) 0.192(5) Uani 1 1 d DU . .
O23 O -0.3061(9) 0.2790(5) -0.8281(7) 0.195(5) Uani 1 1 d DU . .
O1W O 0.0770(16) 0.1143(7) -0.5263(15) 0.388(5) Uani 1 1 d . . .
H11W H 0.0609 0.098 -0.5796 0.465 Uiso 1 1 d R . .
H12W H 0.0371 0.1421 -0.5191 0.465 Uiso 1 1 d R . .
O2W O 0.2633(16) 0.0819(7) -0.4788(14) 0.388(5) Uani 1 1 d . . .
H21W H 0.2976 0.0462 -0.5004 0.465 Uiso 1 1 d R . .
H22W H 0.2937 0.1057 -0.4909 0.465 Uiso 1 1 d R . .
O3W O 0.4304(15) -0.0103(7) -0.3758(14) 0.388(5) Uani 1 1 d . . .
H31W H 0.4339 -0.0513 -0.3921 0.465 Uiso 1 1 d R . .
H32W H 0.4959 0.0017 -0.3609 0.465 Uiso 1 1 d R . .
O4W O -0.1009(14) -0.0313(7) -0.5589(15) 0.388(5) Uani 1 1 d . . .
H41W H -0.1015 -0.0372 -0.6193 0.465 Uiso 1 1 d R . .
H42W H -0.093 0.0073 -0.5545 0.465 Uiso 1 1 d R . .
O5W O 0.5419(16) 0.4364(8) -0.3882(13) 0.388(5) Uani 1 1 d . . .
H51W H 0.5038 0.4049 -0.383 0.465 Uiso 1 1 d R . .
H52W H 0.5107 0.4643 -0.392 0.465 Uiso 1 1 d R . .

loop_
_atom_site_aniso_label
_atom_site_aniso_U_11
_atom_site_aniso_U_22
_atom_site_aniso_U_33
_atom_site_aniso_U_23
_atom_site_aniso_U_13
_atom_site_aniso_U_12
Pt1 0.1177(5) 0.0576(3) 0.0565(3) 0.0020(2) 0.0060(2) -0.0004(3)
N1 0.120(6) 0.067(4) 0.042(5) -0.007(4) 0.004(5) -0.017(4)
C2 0.123(7) 0.088(6) 0.061(6) 0.013(6) -0.003(8) -0.015(5)
C3 0.133(9) 0.113(8) 0.093(8) 0.015(8) -0.001(8) -0.037(8)
C4 0.172(12) 0.086(8) 0.118(10) 0.000(8) 0.024(12) -0.045(10)
C5 0.169(13) 0.069(8) 0.121(10) 0.003(8) 0.035(11) -0.025(8)
C6 0.169(11) 0.055(6) 0.070(7) -0.006(6) 0.017(7) -0.007(6)
N11 0.106(5) 0.066(5) 0.062(5) 0.003(4) 0.006(5) 0.000(4)
C12 0.106(7) 0.093(6) 0.051(6) 0.009(5) 0.012(7) -0.002(5)
C13 0.105(8) 0.119(8) 0.122(10) 0.025(8) 0.021(8) 0.005(7)
C14 0.130(10) 0.117(9) 0.139(11) 0.014(10) 0.007(10) 0.026(8)
C15 0.143(13) 0.086(9) 0.119(10) -0.001(8) 0.000(11) 0.024(6)
C16 0.129(10) 0.069(6) 0.093(8) 0.010(6) 0.013(8) 0.012(6)
N1A 0.115(8) 0.058(5) 0.073(5) -0.002(4) 0.007(5) -0.010(4)
C2A 0.130(11) 0.063(7) 0.089(7) -0.003(6) 0.007(7) -0.016(6)
N2A 0.158(10) 0.099(7) 0.098(7) 0.018(5) 0.003(7) -0.039(6)
N3A 0.141(9) 0.077(6) 0.076(5) 0.002(5) -0.010(6) -0.025(5)
C4A 0.123(10) 0.057(6) 0.073(6) -0.001(5) -0.013(6) -0.006(5)
C5A 0.098(9) 0.060(6) 0.068(5) -0.007(5) 0.001(5) 0.001(5)
C6A 0.095(9) 0.052(6) 0.069(6) -0.005(5) 0.012(6) -0.002(5)
O6A 0.099(6) 0.078(5) 0.083(5) 0.001(4) -0.010(4) -0.021(4)
N7A 0.095(6) 0.063(5) 0.063(5) -0.005(4) -0.002(5) -0.005(4)
C8A 0.158(12) 0.072(7) 0.070(6) -0.005(5) -0.005(7) -0.012(6)
N9A 0.156(9) 0.082(6) 0.082(6) 0.000(5) -0.032(6) -0.023(6)
C91A 0.165(13) 0.135(11) 0.103(9) 0.012(8) -0.058(11) -0.037(10)
C92A 0.162(12) 0.193(16) 0.218(18) -0.038(13) -0.071(16) -0.033(15)
N1B 0.095(8) 0.086(6) 0.072(5) 0.016(4) 0.006(5) 0.014(5)
C2B 0.081(9) 0.099(8) 0.104(7) 0.033(7) 0.018(7) 0.022(6)
N2B 0.146(11) 0.162(10) 0.120(8) 0.031(7) -0.001(7) 0.066(8)
N3B 0.134(9) 0.127(8) 0.077(6) 0.015(6) 0.031(6) 0.058(7)
C4B 0.133(11) 0.092(8) 0.071(6) -0.010(6) 0.015(6) 0.029(7)
C5B 0.105(8) 0.071(7) 0.062(5) 0.010(5) 0.027(5) 0.009(5)
C6B 0.087(8) 0.063(6) 0.069(6) 0.009(5) 0.006(5) 0.007(5)
O6B 0.104(6) 0.091(5) 0.069(5) -0.007(4) 0.005(4) 0.028(5)
N7B 0.135(5) 0.081(4) 0.067(4) -0.002(3) 0.016(4) 0.023(4)
C8B 0.156(11) 0.087(8) 0.065(6) 0.009(5) 0.018(6) 0.032(7)
N9B 0.135(5) 0.081(4) 0.067(4) -0.002(3) 0.016(4) 0.023(4)
C91B 0.245(19) 0.211(16) 0.108(11) -0.019(9) 0.069(11) 0.111(13)
C92B 0.26(2) 0.173(15) 0.25(2) -0.043(14) 0.147(17) 0.050(15)
N1C 0.126(8) 0.158(7) 0.079(7) 0.008(7) 0.004(7) 0.045(7)
C2C 0.094(8) 0.143(8) 0.059(8) 0.005(7) 0.014(8) 0.056(7)
N2C 0.091(8) 0.248(12) 0.113(9) -0.022(9) -0.017(8) -0.010(8)
N3C 0.090(7) 0.195(9) 0.074(6) -0.004(7) 0.005(6) 0.042(6)
C4C 0.098(8) 0.163(8) 0.148(11) -0.011(10) 0.008(10) 0.046(6)
C5C 0.117(9) 0.155(8) 0.187(13) 0.044(11) 0.033(11) 0.042(7)
C6C 0.137(10) 0.142(8) 0.144(12) 0.037(11) 0.006(11) 0.045(7)
O6C 0.190(10) 0.156(7) 0.151(8) 0.031(7) 0.013(7) 0.055(7)
N7C 0.112(9) 0.173(8) 0.272(14) -0.020(11) 0.040(10) 0.023(8)
C8C 0.107(9) 0.159(10) 0.298(19) -0.009(15) 0.015(12) 0.012(8)
N9C 0.105(8) 0.158(7) 0.229(12) -0.015(9) -0.004(9) 0.043(7)
C91C 0.194(16) 0.138(9) 0.207(15) -0.031(12) -0.016(13) 0.073(10)
C92C 0.39(3) 0.180(17) 0.29(2) -0.056(16) 0.11(2) 0.028(19)
N1N 0.212(15) 0.072(8) 0.097(8) -0.004(7) 0.012(9) 0.007(8)
O11 0.251(14) 0.094(8) 0.150(9) 0.012(6) 0.001(8) -0.036(7)
O12 0.316(15) 0.103(7) 0.089(6) 0.004(5) -0.010(8) -0.041(8)
O13 0.275(14) 0.120(7) 0.096(6) 0.011(6) 0.007(8) 0.004(8)
N2N 0.212(14) 0.131(10) 0.170(12) 0.008(11) -0.043(10) 0.001(14)
O21 0.207(12) 0.341(19) 0.244(14) 0.042(14) -0.008(11) 0.050(16)
O22 0.229(11) 0.194(10) 0.150(9) 0.027(8) -0.053(8) -0.022(11)
O23 0.248(13) 0.153(9) 0.179(9) -0.037(9) -0.062(9) 0.033(9)
O1W 0.466(14) 0.253(8) 0.449(13) -0.034(8) 0.066(11) -0.032(9)
O2W 0.466(14) 0.253(8) 0.449(13) -0.034(8) 0.066(11) -0.032(9)
O3W 0.466(14) 0.253(8) 0.449(13) -0.034(8) 0.066(11) -0.032(9)
O4W 0.466(14) 0.253(8) 0.449(13) -0.034(8) 0.066(11) -0.032(9)
O5W 0.466(14) 0.253(8) 0.449(13) -0.034(8) 0.066(11) -0.032(9)

loop_
_atom_type_symbol
_atom_type_description
_atom_type_scat_dispersion_real
_atom_type_scat_dispersion_imag
_atom_type_scat_source
C C 0.0033 0.0016 'International Tables Vol C Tables 4.2.6.8 and 6.1.1.4'
H H 0 0 'International Tables Vol C Tables 4.2.6.8 and 6.1.1.4'
N N 0.0061 0.0033 'International Tables Vol C Tables 4.2.6.8 and 6.1.1.4'
O O 0.0106 0.006 'International Tables Vol C Tables 4.2.6.8 and 6.1.1.4'
Pt Pt -1.7033 8.3905 'International Tables Vol C Tables 4.2.6.8 and 6.1.1.4'

loop_
_geom_angle_atom_site_label_1
_geom_angle_atom_site_label_2
_geom_angle_atom_site_label_3
_geom_angle
_geom_angle_site_symmetry_1
_geom_angle_site_symmetry_3
_geom_angle_publ_flag
N11 Pt1 N7B 175.2(4) . . ?
N11 Pt1 N7A 96.0(4) . . ?
N7B Pt1 N7A 87.9(4) . . ?
N11 Pt1 N1 80.8(4) . . ?
N7B Pt1 N1 95.2(4) . . ?
N7A Pt1 N1 176.6(4) . . ?
C2 N1 C6 119.6(11) . . ?
C2 N1 Pt1 114.3(8) . . ?
C6 N1 Pt1 126.1(10) . . ?
N1 C2 C3 116.6(12) . . ?
N1 C2 C12 115.9(12) . . ?
C3 C2 C12 127.5(14) . . ?
C4 C3 C2 121.9(16) . . ?
C4 C3 H3 119 . . ?
C2 C3 H3 119 . . ?
C3 C4 C5 120.4(17) . . ?
C3 C4 H4 119.8 . . ?
C5 C4 H4 119.8 . . ?
C6 C5 C4 117.7(16) . . ?
C6 C5 H5 121.1 . . ?
C4 C5 H5 121.1 . . ?
C5 C6 N1 123.8(14) . . ?
C5 C6 H6 118.1 . . ?
N1 C6 H6 118.1 . . ?
C16 N11 C12 115.3(11) . . ?
C16 N11 Pt1 129.3(9) . . ?
C12 N11 Pt1 115.4(7) . . ?
N11 C12 C13 123.0(11) . . ?
N11 C12 C2 113.2(12) . . ?
C13 C12 C2 123.8(13) . . ?
C14 C13 C12 118.5(15) . . ?
C14 C13 H13 120.8 . . ?
C12 C13 H13 120.8 . . ?
C13 C14 C15 118.5(16) . . ?
C13 C14 H14 120.8 . . ?
C15 C14 H14 120.8 . . ?
C16 C15 C14 119.6(14) . . ?
C16 C15 H15 120.2 . . ?
C14 C15 H15 120.2 . . ?
N11 C16 C15 125.1(14) . . ?
N11 C16 H16 117.5 . . ?
C15 C16 H16 117.5 . . ?
C6A N1A C2A 124.6(10) . . ?
C6A N1A H1A 117.7 . . ?
C2A N1A H1A 117.7 . . ?
N3A C2A N2A 123.1(12) . . ?
N3A C2A N1A 124.1(10) . . ?
N2A C2A N1A 112.8(11) . . ?
C2A N2A H21A 120 . . ?
C2A N2A H22A 120 . . ?
H21A N2A H22A 120 . . ?
C2A N3A C4A 111.8(10) . . ?
N3A C4A N9A 124.5(11) . . ?
N3A C4A C5A 130.6(11) . . ?
N9A C4A C5A 104.9(10) . . ?
C4A C5A N7A 109.6(10) . . ?
C4A C5A C6A 118.2(10) . . ?
N7A C5A C6A 132.1(10) . . ?
O6A C6A N1A 120.9(10) . . ?
O6A C6A C5A 128.3(10) . . ?
N1A C6A C5A 110.6(10) . . ?
C8A N7A C5A 106.1(9) . . ?
C8A N7A Pt1 126.5(8) . . ?
C5A N7A Pt1 127.5(7) . . ?
N7A C8A N9A 109.9(10) . . ?
N7A C8A H8A 125.1 . . ?
N9A C8A H8A 125.1 . . ?
C4A N9A C8A 109.6(10) . . ?
C4A N9A C91A 125.1(11) . . ?
C8A N9A C91A 125.0(11) . . ?
C92A C91A N9A 109.5(14) . . ?
C92A C91A H91A 109.8 . . ?
N9A C91A H91A 109.8 . . ?
C92A C91A H92A 109.8 . . ?
N9A C91A H92A 109.8 . . ?
H91A C91A H92A 108.2 . . ?
C91A C92A H93A 109.5 . . ?
C91A C92A H94A 109.5 . . ?
H93A C92A H94A 109.5 . . ?
C91A C92A H95A 109.5 . . ?
H93A C92A H95A 109.5 . . ?
H94A C92A H95A 109.5 . . ?
C6B N1B C2B 124.8(10) . . ?
C6B N1B H1B 117.6 . . ?
C2B N1B H1B 117.6 . . ?
N3B C2B N2B 121.5(13) . . ?
N3B C2B N1B 126.4(12) . . ?
N2B C2B N1B 112.1(12) . . ?
C2B N2B H21B 120 . . ?
C2B N2B H22B 120 . . ?
H21B N2B H22B 120 . . ?
C2B N3B C4B 109.7(11) . . ?
N3B C4B C5B 132.9(12) . . ?
N3B C4B N9B 124.7(11) . . ?
C5B C4B N9B 102.3(12) . . ?
C4B C5B N7B 112.0(10) . . ?
C4B C5B C6B 117.0(11) . . ?
N7B C5B C6B 130.8(10) . . ?
O6B C6B N1B 122.0(10) . . ?
O6B C6B C5B 129.0(11) . . ?
N1B C6B C5B 108.9(10) . . ?
C8B N7B C5B 104.7(10) . . ?
C8B N7B Pt1 122.4(9) . . ?
C5B N7B Pt1 132.9(7) . . ?
N7B C8B N9B 110.4(11) . . ?
N7B C8B H8B 124.8 . . ?
N9B C8B H8B 124.8 . . ?
C8B N9B C4B 110.5(10) . . ?
C8B N9B C91B 125.3(11) . . ?
C4B N9B C91B 124.2(11) . . ?
C92B C91B N9B 114.3(14) . . ?
C92B C91B H91B 108.7 . . ?
N9B C91B H91B 108.7 . . ?
C92B C91B H92B 108.7 . . ?
N9B C91B H92B 108.7 . . ?
H91B C91B H92B 107.6 . . ?
C91B C92B H93B 109.5 . . ?
C91B C92B H94B 109.5 . . ?
H93B C92B H94B 109.5 . . ?
C91B C92B H95B 109.5 . . ?
H93B C92B H95B 109.5 . . ?
H94B C92B H95B 109.5 . . ?
C6C N1C C2C 121.2(11) . . ?
C6C N1C H1C 119.4 . . ?
C2C N1C H1C 119.4 . . ?
N2C C2C N3C 118.9(12) . . ?
N2C C2C N1C 123.1(12) . . ?
N3C C2C N1C 117.8(10) . . ?
C2C N2C H21C 120 . . ?
C2C N2C H22C 120 . . ?
H21C N2C H22C 120 . . ?
C4C N3C C2C 119.5(9) . . ?
N3C C4C N9C 123.0(13) . . ?
N3C C4C C5C 125.3(11) . . ?
N9C C4C C5C 111.6(12) . . ?
C6C C5C N7C 137.9(14) . . ?
C6C C5C C4C 113.3(11) . . ?
N7C C5C C4C 108.8(12) . . ?
O6C C6C N1C 116.6(13) . . ?
O6C C6C C5C 120.4(13) . . ?
N1C C6C C5C 122.9(10) . . ?
C5C N7C C8C 102.7(13) . . ?
N7C C8C N9C 115.4(13) . . ?
N7C C8C H8C 122.3 . . ?
N9C C8C H8C 122.3 . . ?
C4C N9C C8C 101.6(11) . . ?
C4C N9C C91C 127.8(14) . . ?
C8C N9C C91C 130.4(13) . . ?
C92C C91C N9C 111.7(9) . . ?
C92C C91C H91C 109.3 . . ?
N9C C91C H91C 109.3 . . ?
C92C C91C H92C 109.3 . . ?
N9C C91C H92C 109.3 . . ?
H91C C91C H92C 107.9 . . ?
C91C C92C H93C 109.5 . . ?
C91C C92C H94C 109.5 . . ?
H93C C92C H94C 109.5 . . ?
C91C C92C H95C 109.5 . . ?
H93C C92C H95C 109.5 . . ?
H94C C92C H95C 109.5 . . ?
O11 N1N O12 118.3(16) . . ?
O11 N1N O13 121.5(15) . . ?
O12 N1N O13 120.1(15) . . ?
O21 N2N O22 121.9(9) . . ?
O21 N2N O23 120.4(9) . . ?
O22 N2N O23 116.7(9) . . ?
H11W O1W H12W 106.1 . . ?
H21W O2W H22W 104.8 . . ?
H31W O3W H32W 105.7 . . ?
H41W O4W H42W 102.7 . . ?
H51W O5W H52W 109.7 . . ?

loop_
_geom_bond_atom_site_label_1
_geom_bond_atom_site_label_2
_geom_bond_distance
_geom_bond_site_symmetry_2
_geom_bond_publ_flag
Pt1 N11 1.989(9) . ?
Pt1 N7B 2.006(9) . ?
Pt1 N7A 2.030(8) . ?
Pt1 N1 2.045(9) . ?
N1 C2 1.329(13) . ?
N1 C6 1.342(11) . ?
C2 C3 1.382(15) . ?
C2 C12 1.486(15) . ?
C3 C4 1.318(16) . ?
C3 H3 0.93 . ?
C4 C5 1.336(18) . ?
C4 H4 0.93 . ?
C5 C6 1.305(15) . ?
C5 H5 0.93 . ?
C6 H6 0.93 . ?
N11 C16 1.293(12) . ?
N11 C12 1.387(13) . ?
C12 C13 1.399(15) . ?
C13 C14 1.334(16) . ?
C13 H13 0.93 . ?
C14 C15 1.397(17) . ?
C14 H14 0.93 . ?
C15 C16 1.352(16) . ?
C15 H15 0.93 . ?
C16 H16 0.93 . ?
N1A C6A 1.373(11) . ?
N1A C2A 1.422(13) . ?
N1A H1A 0.86 . ?
C2A N3A 1.293(13) . ?
C2A N2A 1.369(12) . ?
N2A H21A 0.86 . ?
N2A H22A 0.86 . ?
N3A C4A 1.328(12) . ?
C4A N9A 1.340(12) . ?
C4A C5A 1.364(14) . ?
C5A N7A 1.390(11) . ?
C5A C6A 1.451(13) . ?
C6A O6A 1.233(11) . ?
N7A C8A 1.295(12) . ?
C8A N9A 1.360(13) . ?
C8A H8A 0.93 . ?
N9A C91A 1.476(14) . ?
C91A C92A 1.404(18) . ?
C91A H91A 0.97 . ?
C91A H92A 0.97 . ?
C92A H93A 0.96 . ?
C92A H94A 0.96 . ?
C92A H95A 0.96 . ?
N1B C6B 1.393(12) . ?
N1B C2B 1.406(13) . ?
N1B H1B 0.86 . ?
C2B N3B 1.246(14) . ?
C2B N2B 1.353(14) . ?
N2B H21B 0.86 . ?
N2B H22B 0.86 . ?
N3B C4B 1.321(14) . ?
C4B C5B 1.365(14) . ?
C4B N9B 1.374(13) . ?
C5B N7B 1.395(13) . ?
C5B C6B 1.455(14) . ?
C6B O6B 1.227(10) . ?
N7B C8B 1.306(12) . ?
C8B N9B 1.349(13) . ?
C8B H8B 0.93 . ?
N9B C91B 1.550(14) . ?
C91B C92B 1.318(18) . ?
C91B H91B 0.97 . ?
C91B H92B 0.97 . ?
C92B H93B 0.96 . ?
C92B H94B 0.96 . ?
C92B H95B 0.96 . ?
N1C C6C 1.335(9) . ?
N1C C2C 1.383(9) . ?
N1C H1C 0.86 . ?
C2C N2C 1.283(13) . ?
C2C N3C 1.357(8) . ?
N2C H21C 0.86 . ?
N2C H22C 0.86 . ?
N3C C4C 1.326(8) . ?
C4C N9C 1.372(9) . ?
C4C C5C 1.390(7) . ?
C5C C6C 1.374(9) . ?
C5C N7C 1.384(9) . ?
C6C O6C 1.270(8) . ?
N7C C8C 1.384(9) . ?
C8C N9C 1.385(9) . ?
C8C H8C 0.93 . ?
N9C C91C 1.450(9) . ?
C91C C92C 1.401(9) . ?
C91C H91C 0.97 . ?
C91C H92C 0.97 . ?
C92C H93C 0.96 . ?
C92C H94C 0.96 . ?
C92C H95C 0.96 . ?
N1N O11 1.177(14) . ?
N1N O12 1.214(12) . ?
N1N O13 1.262(15) . ?
N2N O21 1.295(8) . ?
N2N O22 1.302(8) . ?
N2N O23 1.329(8) . ?
O1W H11W 0.863 . ?
O1W H12W 0.8551 . ?
O2W H21W 1.0034 . ?
O2W H22W 0.7154 . ?
O3W H31W 0.97 . ?
O3W H32W 0.97 . ?
O4W H41W 0.863 . ?
O4W H42W 0.8948 . ?
O5W H51W 0.9014 . ?
O5W H52W 0.7747 . ?

loop_
_geom_torsion_atom_site_label_1
_geom_torsion_atom_site_label_2
_geom_torsion_atom_site_label_3
_geom_torsion_atom_site_label_4
_geom_torsion
_geom_torsion_site_symmetry_1
_geom_torsion_site_symmetry_2
_geom_torsion_site_symmetry_3
_geom_torsion_site_symmetry_4
_geom_torsion_publ_flag
N11 Pt1 N1 C2 -5.3(7) . . . . ?
N7B Pt1 N1 C2 172.0(7) . . . . ?
N11 Pt1 N1 C6 177.5(8) . . . . ?
N7B Pt1 N1 C6 -5.3(8) . . . . ?
C6 N1 C2 C3 0.8(14) . . . . ?
Pt1 N1 C2 C3 -176.6(7) . . . . ?
C6 N1 C2 C12 -177.7(8) . . . . ?
Pt1 N1 C2 C12 4.9(11) . . . . ?
N1 C2 C3 C4 -2.0(17) . . . . ?
C12 C2 C3 C4 176.3(12) . . . . ?
C2 C3 C4 C5 1(2) . . . . ?
C3 C4 C5 C6 1(2) . . . . ?
C4 C5 C6 N1 -3(2) . . . . ?
C2 N1 C6 C5 1.5(16) . . . . ?
Pt1 N1 C6 C5 178.6(9) . . . . ?
N7A Pt1 N11 C16 3.4(9) . . . . ?
N1 Pt1 N11 C16 -177.7(9) . . . . ?
N7A Pt1 N11 C12 -174.1(7) . . . . ?
N1 Pt1 N11 C12 4.7(7) . . . . ?
C16 N11 C12 C13 -1.1(15) . . . . ?
Pt1 N11 C12 C13 176.8(9) . . . . ?
C16 N11 C12 C2 178.6(8) . . . . ?
Pt1 N11 C12 C2 -3.5(11) . . . . ?
N1 C2 C12 N11 -1.0(13) . . . . ?
C3 C2 C12 N11 -179.3(10) . . . . ?
N1 C2 C12 C13 178.7(10) . . . . ?
C3 C2 C12 C13 0.4(18) . . . . ?
N11 C12 C13 C14 -0.3(18) . . . . ?
C2 C12 C13 C14 -180.0(11) . . . . ?
C12 C13 C14 C15 2(2) . . . . ?
C13 C14 C15 C16 -2(2) . . . . ?
C12 N11 C16 C15 1.2(16) . . . . ?
Pt1 N11 C16 C15 -176.4(9) . . . . ?
C14 C15 C16 N11 0(2) . . . . ?
C6A N1A C2A N3A -1.1(17) . . . . ?
C6A N1A C2A N2A 176.9(9) . . . . ?
N2A C2A N3A C4A -177.1(11) . . . . ?
N1A C2A N3A C4A 0.7(17) . . . . ?
C2A N3A C4A N9A 179.4(11) . . . . ?
C2A N3A C4A C5A -2.2(18) . . . . ?
N3A C4A C5A N7A -179.5(11) . . . . ?
N9A C4A C5A N7A -0.9(12) . . . . ?
N3A C4A C5A C6A 3.7(19) . . . . ?
N9A C4A C5A C6A -177.6(10) . . . . ?
C2A N1A C6A O6A 179.3(10) . . . . ?
C2A N1A C6A C5A 2.3(14) . . . . ?
C4A C5A C6A O6A 179.9(11) . . . . ?
N7A C5A C6A O6A 4.1(19) . . . . ?
C4A C5A C6A N1A -3.3(14) . . . . ?
N7A C5A C6A N1A -179.2(10) . . . . ?
C4A C5A N7A C8A 0.7(12) . . . . ?
C6A C5A N7A C8A 176.8(11) . . . . ?
C4A C5A N7A Pt1 179.8(7) . . . . ?
C6A C5A N7A Pt1 -4.1(16) . . . . ?
N11 Pt1 N7A C8A -108.4(10) . . . . ?
N7B Pt1 N7A C8A 74.4(10) . . . . ?
N11 Pt1 N7A C5A 72.8(8) . . . . ?
N7B Pt1 N7A C5A -104.4(8) . . . . ?
C5A N7A C8A N9A -0.3(13) . . . . ?
Pt1 N7A C8A N9A -179.3(7) . . . . ?
N3A C4A N9A C8A 179.5(11) . . . . ?
C5A C4A N9A C8A 0.7(13) . . . . ?
N3A C4A N9A C91A -7(2) . . . . ?
C5A C4A N9A C91A 174.6(12) . . . . ?
N7A C8A N9A C4A -0.3(14) . . . . ?
N7A C8A N9A C91A -174.2(12) . . . . ?
C4A N9A C91A C92A 74.8(18) . . . . ?
C8A N9A C91A C92A -112.2(17) . . . . ?
C6B N1B C2B N3B -5.0(19) . . . . ?
C6B N1B C2B N2B 177.7(9) . . . . ?
N2B C2B N3B C4B -177.1(12) . . . . ?
N1B C2B N3B C4B 5.8(19) . . . . ?
C2B N3B C4B C5B -2(2) . . . . ?
C2B N3B C4B N9B -178.7(12) . . . . ?
N3B C4B C5B N7B -178.9(13) . . . . ?
N9B C4B C5B N7B -1.8(13) . . . . ?
N3B C4B C5B C6B -3(2) . . . . ?
N9B C4B C5B C6B 174.4(9) . . . . ?
C2B N1B C6B O6B -179.6(10) . . . . ?
C2B N1B C6B C5B -0.5(13) . . . . ?
C4B C5B C6B O6B -177.4(11) . . . . ?
N7B C5B C6B O6B -2.0(19) . . . . ?
C4B C5B C6B N1B 3.5(13) . . . . ?
N7B C5B C6B N1B 178.9(10) . . . . ?
C4B C5B N7B C8B 2.5(13) . . . . ?
C6B C5B N7B C8B -173.0(11) . . . . ?
C4B C5B N7B Pt1 -175.8(8) . . . . ?
C6B C5B N7B Pt1 8.7(18) . . . . ?
N7A Pt1 N7B C8B 102.0(9) . . . . ?
N1 Pt1 N7B C8B -76.7(9) . . . . ?
N7A Pt1 N7B C5B -79.9(10) . . . . ?
N1 Pt1 N7B C5B 101.4(10) . . . . ?
C5B N7B C8B N9B -2.1(13) . . . . ?
Pt1 N7B C8B N9B 176.4(7) . . . . ?
N7B C8B N9B C4B 1.1(14) . . . . ?
N7B C8B N9B C91B -177.6(12) . . . . ?
N3B C4B N9B C8B 177.9(12) . . . . ?
C5B C4B N9B C8B 0.5(13) . . . . ?
N3B C4B N9B C91B -3(2) . . . . ?
C5B C4B N9B C91B 179.2(12) . . . . ?
C8B N9B C91B C92B -67(2) . . . . ?
C4B N9B C91B C92B 114.1(19) . . . . ?
C6C N1C C2C N2C 174.8(9) . . . . ?
C6C N1C C2C N3C 0.0(3) . . . . ?
N2C C2C N3C C4C -175.4(9) . . . . ?
N1C C2C N3C C4C -0.4(3) . . . . ?
C2C N3C C4C N9C 179.2(4) . . . . ?
C2C N3C C4C C5C 0.8(7) . . . . ?
N3C C4C C5C C6C -0.6(8) . . . . ?
N9C C4C C5C C6C -179.1(5) . . . . ?
N3C C4C C5C N7C 179.4(5) . . . . ?
N9C C4C C5C N7C 0.9(7) . . . . ?
C2C N1C C6C O6C 177.4(8) . . . . ?
C2C N1C C6C C5C 0.2(7) . . . . ?
N7C C5C C6C O6C 2.9(14) . . . . ?
C4C C5C C6C O6C -177.1(9) . . . . ?
N7C C5C C6C N1C -179.9(6) . . . . ?
C4C C5C C6C N1C 0.1(8) . . . . ?
C6C C5C N7C C8C 179.5(7) . . . . ?
C4C C5C N7C C8C -0.5(7) . . . . ?
C5C N7C C8C N9C 0.0(7) . . . . ?
N3C C4C N9C C8C -179.4(5) . . . . ?
C5C C4C N9C C8C -0.8(7) . . . . ?
N3C C4C N9C C91C 5.5(12) . . . . ?
C5C C4C N9C C91C -175.9(9) . . . . ?
N7C C8C N9C C4C 0.5(7) . . . . ?
N7C C8C N9C C91C 175.4(10) . . . . ?
C4C N9C C91C C92C 93.0(19) . . . . ?
C8C N9C C91C C92C -81(2) . . . . ?
